data_1552937
loop_
_publ_author_name
'Tao, Kai'
'Donnell, Joseph O''
'Yuan, Hui'
'Haq, Ehtsham U.'
'Guerin, Sarah'
'Shimon, Linda J. W.'
'Xue, Bin'
'Silien, Christophe'
'Cao, Yi'
'Thompson, Damien'
'Yang, Rusen'
'Tofail, Syed A. M.'
'Gazit, Ehud'

_publ_section_title
;
 Accelerated charge transfer in water-layered peptide assemblies.
;
_journal_issue 1
_journal_name_full 'Energy &amp; environmental science'
_journal_page_first 96
_journal_page_last 101
_journal_paper_doi 10.1039/c9ee02875g
_journal_volume 13
_journal_year 2020
_chemical_absolute_configuration rm
_chemical_formula_moiety '2(C22 H22 N4 O3), 6(H2 O), H O'
_chemical_formula_sum 'C44 H57 N8 O13'
_chemical_formula_weight 905.97
_space_group_crystal_system monoclinic
_space_group_IT_number 5
_space_group_name_Hall 'C 2y'
_space_group_name_H-M_alt 'C 1 2 1'
_atom_sites_solution_hydrogens mixed
_audit_creation_method SHELXL-2016/4
_audit_update_record
;
2019-07-09 deposited with the CCDC.	2019-11-06 downloaded from the CCDC.
;
_cell_angle_alpha 90
_cell_angle_beta 90.692(5)
_cell_angle_gamma 90
_cell_formula_units_Z 2
_cell_length_a 21.200(4)
_cell_length_b 5.9359(9)
_cell_length_c 17.737(3)
_cell_measurement_reflns_used 14682
_cell_measurement_temperature 100(2)
_cell_measurement_theta_max 26.4
_cell_measurement_theta_min 2.25
_cell_volume 2231.9(7)
_computing_cell_refinement 'Bruker Apex3'
_computing_data_collection 'Bruker Apex3'
_computing_data_reduction 'Bruker Apex3'
_computing_structure_refinement 'SHELXL-2016/4 (Sheldrick, 2016)'
_computing_structure_solution 'SHELXT 2014/5 (Sheldrick, 2014)'
_diffrn_ambient_temperature 100(2)
_diffrn_measured_fraction_theta_full 0.996
_diffrn_measured_fraction_theta_max 0.996
_diffrn_measurement_device_type 'Bruker KappaApexII CCD'
_diffrn_measurement_method 'phi and omega scans'
_diffrn_radiation_type MoK\a
_diffrn_radiation_wavelength 0.71073
_diffrn_reflns_av_R_equivalents 0.0866
_diffrn_reflns_av_unetI/netI 0.1125
_diffrn_reflns_Laue_measured_fraction_full 0.996
_diffrn_reflns_Laue_measured_fraction_max 0.996
_diffrn_reflns_limit_h_max 26
_diffrn_reflns_limit_h_min -26
_diffrn_reflns_limit_k_max 7
_diffrn_reflns_limit_k_min -7
_diffrn_reflns_limit_l_max 22
_diffrn_reflns_limit_l_min -22
_diffrn_reflns_number 14513
_diffrn_reflns_point_group_measured_fraction_full 0.986
_diffrn_reflns_point_group_measured_fraction_max 0.979
_diffrn_reflns_theta_full 25.242
_diffrn_reflns_theta_max 26.367
_diffrn_reflns_theta_min 2.226
_diffrn_source sealed-tube
_exptl_absorpt_coefficient_mu 0.100
_exptl_absorpt_correction_T_max 0.999
_exptl_absorpt_correction_T_min 0.986
_exptl_absorpt_correction_type multi-scan
_exptl_absorpt_process_details SADABS
_exptl_crystal_colour colourless
_exptl_crystal_density_diffrn 1.348
_exptl_crystal_description plate
_exptl_crystal_F_000 962
_exptl_crystal_size_max 0.200
_exptl_crystal_size_mid 0.120
_exptl_crystal_size_min 0.010
_refine_diff_density_max 0.228
_refine_diff_density_min -0.255
_refine_diff_density_rms 0.055
_refine_ls_abs_structure_details
;
 Flack x determined using 1010 quotients [(I+)-(I-)]/[(I+)+(I-)]
 (Parsons, Flack and Wagner, Acta Cryst. B69 (2013) 249-259).
;
_refine_ls_extinction_method none
_refine_ls_goodness_of_fit_ref 0.983
_refine_ls_hydrogen_treatment mixed
_refine_ls_matrix_type full
_refine_ls_number_parameters 311
_refine_ls_number_reflns 4477
_refine_ls_number_restraints 1
_refine_ls_restrained_S_all 0.983
_refine_ls_R_factor_all 0.0950
_refine_ls_R_factor_gt 0.0519
_refine_ls_shift/su_max 0.000
_refine_ls_shift/su_mean 0.000
_refine_ls_structure_factor_coef Fsqd
_refine_ls_weighting_details 'w=1/[\s^2^(Fo^2^)+(0.0329P)^2^] where P=(Fo^2^+2Fc^2^)/3'
_refine_ls_weighting_scheme calc
_refine_ls_wR_factor_gt 0.0854
_refine_ls_wR_factor_ref 0.0972
_reflns_Friedel_coverage 0.785
_reflns_Friedel_fraction_full 0.973
_reflns_Friedel_fraction_max 0.959
_reflns_number_gt 3141
_reflns_number_total 4477
_reflns_threshold_expression 'I > 2\s(I)'
_cod_data_source_file c9ee02875g2.cif
_cod_data_source_block eh149WW
_cod_depositor_comments 'Adding full bibliography for 1552936--1552937.cif.'
_cod_original_cell_volume 2231.9(6)
_cod_original_sg_symbol_H-M 'C 2'
_cod_database_code 1552937
_shelx_shelxl_version_number 2016/4
_shelx_space_group_comment
;
The symmetry employed for this shelxl refinement is uniquely defined
by the following loop, which should always be used as a source of
symmetry information in preference to the above space-group names.
They are only intended as comments.
;
_shelx_estimated_absorpt_t_min 0.980
_shelx_estimated_absorpt_t_max 0.999

loop_
_space_group_symop_operation_xyz
'x, y, z'
'-x, y, -z'
'x+1/2, y+1/2, z'
'-x+1/2, y+1/2, -z'

loop_
_atom_site_label
_atom_site_type_symbol
_atom_site_fract_x
_atom_site_fract_y
_atom_site_fract_z
_atom_site_U_iso_or_equiv
_atom_site_adp_type
_atom_site_occupancy
_atom_site_site_symmetry_order
_atom_site_calc_flag
_atom_site_refinement_flags_posn
_atom_site_refinement_flags_adp
_atom_site_refinement_flags_occupancy
O1 O 0.63027(14) 0.6138(4) 0.86479(15) 0.0143(7) Uani 1 1 d . . .
O2 O 0.78001(13) 0.6966(4) 0.84818(15) 0.0135(7) Uani 1 1 d . . .
O3 O 0.74545(14) 0.9980(4) 0.78515(15) 0.0141(7) Uani 1 1 d . . .
O5 O 0.29844(15) 0.7763(5) 0.89612(15) 0.0173(7) Uani 1 1 d G . .
H5 H 0.291416 0.662100 0.868448 0.026 Uiso 1 1 d G U .
N1 N 0.59966(16) 0.2289(5) 0.93810(17) 0.0139(8) Uani 1 1 d . . .
H1A H 0.629553 0.292792 0.968512 0.017 Uiso 1 1 calc R U .
H1B H 0.589577 0.090168 0.956176 0.017 Uiso 1 1 calc R U .
H1C H 0.564604 0.317334 0.937138 0.017 Uiso 1 1 calc R U .
N2 N 0.41124(17) 0.3139(6) 0.82620(19) 0.0201(9) Uani 1 1 d . . .
H2 H 0.372984 0.307766 0.844807 0.024 Uiso 1 1 calc R U .
N3 N 0.68724(16) 0.4324(5) 0.77645(17) 0.0110(8) Uani 1 1 d . . .
H3 H 0.699506 0.301496 0.758524 0.013 Uiso 1 1 calc R U .
N4 N 0.72205(17) 0.1012(6) 0.55056(19) 0.0176(9) Uani 1 1 d . . .
H4 H 0.729845 -0.034077 0.532609 0.021 Uiso 1 1 calc R U .
C1 C 0.6247(2) 0.2065(7) 0.8601(2) 0.0114(9) Uani 1 1 d . . .
H1 H 0.661736 0.102182 0.861967 0.014 Uiso 1 1 calc R U .
C2 C 0.64771(19) 0.4371(7) 0.8350(2) 0.0123(9) Uani 1 1 d . . .
C3 C 0.57441(19) 0.1038(7) 0.8068(2) 0.0138(10) Uani 1 1 d . . .
H3A H 0.591584 0.099421 0.755169 0.017 Uiso 1 1 calc R U .
H3B H 0.566470 -0.053526 0.822545 0.017 Uiso 1 1 calc R U .
C4 C 0.5127(2) 0.2277(7) 0.8045(2) 0.0146(10) Uani 1 1 d . . .
C5 C 0.4964(2) 0.4253(7) 0.7615(2) 0.0140(9) Uani 1 1 d . . .
C6 C 0.5287(2) 0.5627(7) 0.7104(2) 0.0150(10) Uani 1 1 d . . .
H6 H 0.571267 0.531013 0.697841 0.018 Uiso 1 1 calc R U .
C7 C 0.4978(2) 0.7440(7) 0.6787(2) 0.0192(10) Uani 1 1 d . . .
H7 H 0.519512 0.837861 0.644201 0.023 Uiso 1 1 calc R U .
C8 C 0.4353(2) 0.7927(8) 0.6961(2) 0.0211(11) Uani 1 1 d . . .
H8 H 0.415678 0.921306 0.674285 0.025 Uiso 1 1 calc R U .
C9 C 0.4014(2) 0.6580(7) 0.7446(2) 0.0191(11) Uani 1 1 d . . .
H9 H 0.358544 0.689027 0.755585 0.023 Uiso 1 1 calc R U .
C10 C 0.4331(2) 0.4734(7) 0.7767(2) 0.0166(10) Uani 1 1 d . . .
C11 C 0.4595(2) 0.1658(7) 0.8416(2) 0.0178(10) Uani 1 1 d . . .
H11 H 0.456262 0.038072 0.873566 0.021 Uiso 1 1 calc R U .
C12 C 0.7103(2) 0.6383(6) 0.7419(2) 0.0112(9) Uani 1 1 d . . .
H12 H 0.673661 0.724884 0.720763 0.013 Uiso 1 1 calc R U .
C13 C 0.74742(19) 0.7897(7) 0.7968(2) 0.0113(9) Uani 1 1 d . . .
C14 C 0.7559(2) 0.5811(7) 0.6777(2) 0.0147(10) Uani 1 1 d . . .
H14A H 0.766635 0.721867 0.650830 0.018 Uiso 1 1 calc R U .
H14B H 0.795401 0.520359 0.700069 0.018 Uiso 1 1 calc R U .
C15 C 0.7305(2) 0.4134(7) 0.6212(2) 0.0130(9) Uani 1 1 d . . .
C16 C 0.6771(2) 0.4390(7) 0.5714(2) 0.0132(10) Uani 1 1 d . . .
C17 C 0.6332(2) 0.6112(7) 0.5569(2) 0.0174(10) Uani 1 1 d . . .
H17 H 0.634058 0.746689 0.585378 0.021 Uiso 1 1 calc R U .
C18 C 0.5887(2) 0.5794(8) 0.5004(2) 0.0227(11) Uani 1 1 d . . .
H18 H 0.559361 0.696446 0.489696 0.027 Uiso 1 1 calc R U .
C19 C 0.5854(2) 0.3801(8) 0.4582(2) 0.0243(11) Uani 1 1 d . . .
H19 H 0.553742 0.363890 0.420315 0.029 Uiso 1 1 calc R U .
C20 C 0.6275(2) 0.2076(8) 0.4710(2) 0.0210(11) Uani 1 1 d . . .
H20 H 0.625741 0.072308 0.442406 0.025 Uiso 1 1 calc R U .
C21 C 0.6729(2) 0.2394(7) 0.5278(2) 0.0154(10) Uani 1 1 d . . .
C22 C 0.7569(2) 0.2091(7) 0.6059(2) 0.0155(10) Uani 1 1 d . . .
H22 H 0.793718 0.150123 0.629757 0.019 Uiso 1 1 calc R U .
H50 H 0.292(2) 0.904(7) 0.875(2) 0.015(12) Uiso 1 1 d . . .
O4 O 0.20846(14) 0.8570(5) 1.00585(15) 0.0195(7) Uani 1 1 d G . .
H4A H 0.214047 0.807001 1.050242 0.029 Uiso 1 1 d G U .
H4B H 0.240580 0.808044 0.974874 0.029 Uiso 1 1 d G U .
O6 O 0.60330(14) 0.7913(5) 1.00422(15) 0.0163(7) Uani 1 1 d G . .
H6A H 0.633050 0.773915 1.035779 0.024 Uiso 1 1 d G U .
H6B H 0.615336 0.719551 0.965368 0.024 Uiso 1 1 d G U .
O7 O 0.500000 0.5025(7) 1.000000 0.0187(10) Uani 1 2 d GS T P
H7A H 0.472102 0.598725 0.987921 0.028 Uiso 0.5 1 d G U P

loop_
_atom_site_aniso_label
_atom_site_aniso_U_11
_atom_site_aniso_U_22
_atom_site_aniso_U_33
_atom_site_aniso_U_23
_atom_site_aniso_U_13
_atom_site_aniso_U_12
O1 0.0175(18) 0.0090(15) 0.0163(15) -0.0030(13) -0.0005(13) 0.0015(13)
O2 0.0122(17) 0.0135(15) 0.0146(15) 0.0001(13) -0.0038(13) -0.0007(13)
O3 0.0184(18) 0.0053(15) 0.0186(16) -0.0007(12) -0.0001(13) 0.0013(13)
O5 0.025(2) 0.0081(17) 0.0186(17) 0.0017(14) -0.0042(14) 0.0007(15)
N1 0.017(2) 0.0119(19) 0.0127(17) 0.0000(15) -0.0007(15) 0.0006(16)
N2 0.011(2) 0.029(2) 0.021(2) 0.0044(18) 0.0047(17) -0.0030(18)
N3 0.015(2) 0.0086(18) 0.0099(17) -0.0021(15) 0.0013(15) 0.0016(15)
N4 0.023(2) 0.0088(18) 0.021(2) -0.0063(16) 0.0001(17) 0.0016(17)
C1 0.012(2) 0.012(2) 0.010(2) -0.0012(17) 0.0018(17) 0.0027(19)
C2 0.009(2) 0.017(2) 0.011(2) 0.0033(19) -0.0082(18) -0.0005(19)
C3 0.016(3) 0.010(2) 0.015(2) -0.0017(19) 0.0007(19) -0.005(2)
C4 0.016(3) 0.013(2) 0.014(2) -0.0032(19) -0.0003(18) -0.004(2)
C5 0.013(2) 0.015(2) 0.014(2) -0.0006(19) -0.0013(18) -0.0016(19)
C6 0.012(2) 0.018(2) 0.015(2) -0.0013(19) -0.0014(19) -0.0006(19)
C7 0.019(3) 0.025(3) 0.014(2) 0.000(2) -0.0013(19) -0.002(2)
C8 0.024(3) 0.025(2) 0.014(2) 0.001(2) -0.006(2) 0.007(2)
C9 0.011(3) 0.029(3) 0.018(2) -0.003(2) -0.002(2) 0.007(2)
C10 0.018(3) 0.020(2) 0.012(2) -0.0001(19) -0.0016(19) 0.000(2)
C11 0.018(3) 0.014(2) 0.021(2) -0.0003(19) -0.002(2) 0.0005(19)
C12 0.010(2) 0.007(2) 0.016(2) 0.0007(17) -0.0002(19) 0.0000(18)
C13 0.008(2) 0.016(2) 0.010(2) -0.0020(19) 0.0050(18) -0.0014(19)
C14 0.012(2) 0.018(2) 0.014(2) 0.0002(19) -0.0002(18) 0.001(2)
C15 0.016(2) 0.014(2) 0.009(2) -0.0003(18) 0.0040(18) -0.0023(19)
C16 0.013(2) 0.015(2) 0.011(2) 0.0004(18) 0.0002(18) -0.001(2)
C17 0.015(3) 0.021(2) 0.016(2) 0.000(2) 0.002(2) 0.001(2)
C18 0.014(3) 0.031(3) 0.023(3) 0.005(2) 0.000(2) 0.003(2)
C19 0.019(3) 0.033(3) 0.021(2) 0.001(2) -0.006(2) -0.005(2)
C20 0.025(3) 0.024(3) 0.014(2) -0.003(2) -0.001(2) -0.004(2)
C21 0.015(3) 0.018(2) 0.014(2) 0.0000(18) 0.0020(18) -0.001(2)
C22 0.017(3) 0.018(2) 0.012(2) 0.0011(19) -0.0014(19) -0.001(2)
O4 0.024(2) 0.0236(18) 0.0110(15) 0.0016(13) -0.0015(14) 0.0031(15)
O6 0.0177(18) 0.0163(16) 0.0147(15) -0.0015(14) -0.0028(13) -0.0009(14)
O7 0.018(3) 0.016(2) 0.022(2) 0.000 0.001(2) 0.000

loop_
_atom_type_symbol
_atom_type_description
_atom_type_scat_dispersion_real
_atom_type_scat_dispersion_imag
_atom_type_scat_source
C C 0.0033 0.0016 'International Tables Vol C Tables 4.2.6.8 and 6.1.1.4'
H H 0.0000 0.0000 'International Tables Vol C Tables 4.2.6.8 and 6.1.1.4'
N N 0.0061 0.0033 'International Tables Vol C Tables 4.2.6.8 and 6.1.1.4'
O O 0.0106 0.0060 'International Tables Vol C Tables 4.2.6.8 and 6.1.1.4'

loop_
_geom_angle_atom_site_label_1
_geom_angle_atom_site_label_2
_geom_angle_atom_site_label_3
_geom_angle
H5 O5 H50 115.5
C1 N1 H1A 109.5
C1 N1 H1B 109.5
H1A N1 H1B 109.5
C1 N1 H1C 109.5
H1A N1 H1C 109.5
H1B N1 H1C 109.5
C11 N2 C10 108.2(4)
C11 N2 H2 125.9
C10 N2 H2 125.9
C2 N3 C12 121.6(3)
C2 N3 H3 119.2
C12 N3 H3 119.2
C22 N4 C21 109.1(3)
C22 N4 H4 125.5
C21 N4 H4 125.5
N1 C1 C2 108.0(3)
N1 C1 C3 110.6(3)
C2 C1 C3 113.4(3)
N1 C1 H1 108.2
C2 C1 H1 108.2
C3 C1 H1 108.2
O1 C2 N3 122.8(4)
O1 C2 C1 122.8(3)
N3 C2 C1 114.4(3)
C4 C3 C1 114.8(3)
C4 C3 H3A 108.6
C1 C3 H3A 108.6
C4 C3 H3B 108.6
C1 C3 H3B 108.6
H3A C3 H3B 107.6
C11 C4 C5 106.4(4)
C11 C4 C3 125.5(4)
C5 C4 C3 128.1(4)
C6 C5 C10 118.8(4)
C6 C5 C4 134.5(4)
C10 C5 C4 106.7(4)
C7 C6 C5 119.0(4)
C7 C6 H6 120.5
C5 C6 H6 120.5
C6 C7 C8 121.4(4)
C6 C7 H7 119.3
C8 C7 H7 119.3
C9 C8 C7 121.4(4)
C9 C8 H8 119.3
C7 C8 H8 119.3
C8 C9 C10 117.1(4)
C8 C9 H9 121.5
C10 C9 H9 121.5
N2 C10 C9 129.4(4)
N2 C10 C5 108.2(4)
C9 C10 C5 122.4(4)
C4 C11 N2 110.5(4)
C4 C11 H11 124.7
N2 C11 H11 124.7
N3 C12 C13 113.4(3)
N3 C12 C14 110.0(3)
C13 C12 C14 106.0(3)
N3 C12 H12 109.1
C13 C12 H12 109.1
C14 C12 H12 109.1
O3 C13 O2 124.5(4)
O3 C13 C12 117.2(4)
O2 C13 C12 118.2(4)
C15 C14 C12 114.5(3)
C15 C14 H14A 108.6
C12 C14 H14A 108.6
C15 C14 H14B 108.6
C12 C14 H14B 108.6
H14A C14 H14B 107.6
C22 C15 C16 107.1(4)
C22 C15 C14 125.1(4)
C16 C15 C14 127.8(4)
C17 C16 C21 118.2(4)
C17 C16 C15 134.9(4)
C21 C16 C15 106.9(3)
C18 C17 C16 118.6(4)
C18 C17 H17 120.7
C16 C17 H17 120.7
C17 C18 C19 122.1(4)
C17 C18 H18 118.9
C19 C18 H18 118.9
C20 C19 C18 120.9(4)
C20 C19 H19 119.5
C18 C19 H19 119.5
C19 C20 C21 117.2(4)
C19 C20 H20 121.4
C21 C20 H20 121.4
N4 C21 C20 129.8(4)
N4 C21 C16 107.2(3)
C20 C21 C16 122.9(4)
C15 C22 N4 109.7(4)
C15 C22 H22 125.1
N4 C22 H22 125.1
H4A O4 H4B 110.2
H6A O6 H6B 104.3

loop_
_geom_bond_atom_site_label_1
_geom_bond_atom_site_label_2
_geom_bond_distance
O1 C2 1.233(5)
O2 C13 1.264(5)
O3 C13 1.255(5)
O5 H5 0.8488
O5 H50 0.85(4)
N1 C1 1.494(5)
N1 H1A 0.9100
N1 H1B 0.9100
N1 H1C 0.9100
N2 C11 1.374(5)
N2 C10 1.375(5)
N2 H2 0.8800
N3 C2 1.343(5)
N3 C12 1.454(5)
N3 H3 0.8800
N4 C22 1.379(5)
N4 C21 1.382(5)
N4 H4 0.8800
C1 C2 1.522(6)
C1 C3 1.542(5)
C1 H1 1.0000
C3 C4 1.501(6)
C3 H3A 0.9900
C3 H3B 0.9900
C4 C11 1.362(6)
C4 C5 1.439(5)
C5 C6 1.404(5)
C5 C10 1.403(6)
C6 C7 1.376(6)
C6 H6 0.9500
C7 C8 1.394(6)
C7 H7 0.9500
C8 C9 1.382(6)
C8 H8 0.9500
C9 C10 1.402(6)
C9 H9 0.9500
C11 H11 0.9500
C12 C13 1.535(5)
C12 C14 1.541(6)
C12 H12 1.0000
C14 C15 1.507(5)
C14 H14A 0.9900
C14 H14B 0.9900
C15 C22 1.364(6)
C15 C16 1.437(6)
C16 C17 1.404(6)
C16 C21 1.417(5)
C17 C18 1.381(6)
C17 H17 0.9500
C18 C19 1.400(6)
C18 H18 0.9500
C19 C20 1.375(6)
C19 H19 0.9500
C20 C21 1.399(6)
C20 H20 0.9500
C22 H22 0.9500
O4 H4A 0.8485
O4 H4B 0.9268
O6 H6A 0.8446
O6 H6B 0.8520
O7 H7A 0.8478

loop_
_geom_torsion_atom_site_label_1
_geom_torsion_atom_site_label_2
_geom_torsion_atom_site_label_3
_geom_torsion_atom_site_label_4
_geom_torsion
C12 N3 C2 O1 -2.6(6)
C12 N3 C2 C1 175.7(3)
N1 C1 C2 O1 -19.9(5)
C3 C1 C2 O1 103.1(4)
N1 C1 C2 N3 161.8(3)
C3 C1 C2 N3 -75.2(4)
N1 C1 C3 C4 55.1(4)
C2 C1 C3 C4 -66.5(5)
C1 C3 C4 C11 -100.7(5)
C1 C3 C4 C5 82.3(5)
C11 C4 C5 C6 -177.2(4)
C3 C4 C5 C6 0.3(7)
C11 C4 C5 C10 0.9(4)
C3 C4 C5 C10 178.4(4)
C10 C5 C6 C7 2.1(6)
C4 C5 C6 C7 180.0(4)
C5 C6 C7 C8 -0.3(6)
C6 C7 C8 C9 -1.6(6)
C7 C8 C9 C10 1.5(6)
C11 N2 C10 C9 179.8(4)
C11 N2 C10 C5 -0.7(5)
C8 C9 C10 N2 179.8(4)
C8 C9 C10 C5 0.4(6)
C6 C5 C10 N2 178.3(3)
C4 C5 C10 N2 -0.2(4)
C6 C5 C10 C9 -2.2(6)
C4 C5 C10 C9 179.4(4)
C5 C4 C11 N2 -1.4(5)
C3 C4 C11 N2 -178.9(4)
C10 N2 C11 C4 1.3(5)
C2 N3 C12 C13 60.0(5)
C2 N3 C12 C14 178.5(3)
N3 C12 C13 O3 -149.9(4)
C14 C12 C13 O3 89.3(4)
N3 C12 C13 O2 33.3(5)
C14 C12 C13 O2 -87.5(4)
N3 C12 C14 C15 51.2(4)
C13 C12 C14 C15 174.1(3)
C12 C14 C15 C22 -119.6(4)
C12 C14 C15 C16 63.6(5)
C22 C15 C16 C17 -176.4(5)
C14 C15 C16 C17 0.8(8)
C22 C15 C16 C21 1.2(5)
C14 C15 C16 C21 178.4(4)
C21 C16 C17 C18 -0.9(6)
C15 C16 C17 C18 176.6(5)
C16 C17 C18 C19 1.1(7)
C17 C18 C19 C20 -0.9(7)
C18 C19 C20 C21 0.4(7)
C22 N4 C21 C20 176.4(4)
C22 N4 C21 C16 -0.8(5)
C19 C20 C21 N4 -177.0(4)
C19 C20 C21 C16 -0.2(6)
C17 C16 C21 N4 177.8(4)
C15 C16 C21 N4 -0.2(5)
C17 C16 C21 C20 0.4(6)
C15 C16 C21 C20 -177.7(4)
C16 C15 C22 N4 -1.7(5)
C14 C15 C22 N4 -179.0(4)
C21 N4 C22 C15 1.6(5)
